data_4123173
loop_
_publ_author_name
'Fieser, Megan E.'
'MacDonald, Matthew R.'
'Krull, Brandon T.'
'Bates, Jefferson E.'
'Ziller, Joseph W.'
'Furche, Filipp'
'Evans, William J.'

_publ_section_title
;
 Structural, Spectroscopic, and Theoretical Comparison of Traditional vs
 Recently Discovered Ln(2+) Ions in the
 [K(2.2.2-cryptand)][(C5H4SiMe3)3Ln] Complexes: The Variable Nature of
 Dy(2+) and Nd(2+).
;
_journal_issue 1
_journal_name_full 'Journal of the American Chemical Society'
_journal_page_first 369
_journal_page_last 382
_journal_paper_doi 10.1021/ja510831n
_journal_volume 137
_journal_year 2015
_chemical_formula_sum 'C24 H39 Si3 Tm'
_chemical_formula_weight 580.75
_chemical_name_systematic
; 
 ? 
;
_space_group_crystal_system orthorhombic
_space_group_IT_number 61
_space_group_name_Hall '-P 2ac 2ab'
_space_group_name_H-M_alt 'P b c a'
_symmetry_space_group_name_Hall '-P 2ac 2ab'
_symmetry_space_group_name_H-M 'P b c a'
_atom_sites_solution_hydrogens geom
_atom_sites_solution_primary direct
_atom_sites_solution_secondary difmap
_audit_creation_method SHELXL-2013
_cell_angle_alpha 90
_cell_angle_beta 90
_cell_angle_gamma 90
_cell_formula_units_Z 8
_cell_length_a 8.2012(3)
_cell_length_b 22.4085(8)
_cell_length_c 28.6584(10)
_cell_measurement_reflns_used 9836
_cell_measurement_temperature 143(2)
_cell_measurement_theta_max 28.70
_cell_measurement_theta_min 2.74
_cell_volume 5266.7(3)
_computing_cell_refinement 'Bruker SAINT'
_computing_data_collection 'Bruker APEX2'
_computing_data_reduction 'Bruker SAINT'
_computing_molecular_graphics 'Bruker SHELXTL'
_computing_publication_material 'Bruker SHELXTL'
_computing_structure_refinement 'SHELXL-2013 (Sheldrick, 2013)'
_computing_structure_solution 'SHELXS-97 (Sheldrick, 2008)'
_diffrn_ambient_temperature 143(2)
_diffrn_measured_fraction_theta_full 1.000
_diffrn_measured_fraction_theta_max 0.999
_diffrn_measurement_device_type 'Bruker APEX-II CCD'
_diffrn_measurement_method '\f and \w scans'
_diffrn_radiation_type MoK\a
_diffrn_radiation_wavelength 0.71073
_diffrn_reflns_av_R_equivalents 0.0353
_diffrn_reflns_av_unetI/netI 0.0185
_diffrn_reflns_Laue_measured_fraction_full 1.000
_diffrn_reflns_Laue_measured_fraction_max 0.999
_diffrn_reflns_limit_h_max 10
_diffrn_reflns_limit_h_min -10
_diffrn_reflns_limit_k_max 29
_diffrn_reflns_limit_k_min -29
_diffrn_reflns_limit_l_max 37
_diffrn_reflns_limit_l_min -37
_diffrn_reflns_number 59694
_diffrn_reflns_point_group_measured_fraction_full 1.000
_diffrn_reflns_point_group_measured_fraction_max 0.999
_diffrn_reflns_theta_full 25.500
_diffrn_reflns_theta_max 27.876
_diffrn_reflns_theta_min 1.818
_exptl_absorpt_coefficient_mu 3.513
_exptl_absorpt_correction_T_max 0.8276
_exptl_absorpt_correction_T_min 0.6108
_exptl_absorpt_correction_type numerical
_exptl_absorpt_process_details 'Bruker SADABS'
_exptl_crystal_colour yellow
_exptl_crystal_density_diffrn 1.465
_exptl_crystal_density_meas ?
_exptl_crystal_density_method not_measured
_exptl_crystal_description irregular_plate
_exptl_crystal_F_000 2352
_exptl_crystal_size_max 0.185
_exptl_crystal_size_mid 0.184
_exptl_crystal_size_min 0.056
_refine_diff_density_max 1.661
_refine_diff_density_min -0.423
_refine_diff_density_rms 0.078
_refine_ls_extinction_method none
_refine_ls_goodness_of_fit_ref 1.031
_refine_ls_hydrogen_treatment constr
_refine_ls_matrix_type full
_refine_ls_number_parameters 262
_refine_ls_number_reflns 6278
_refine_ls_number_restraints 0
_refine_ls_restrained_S_all 1.031
_refine_ls_R_factor_all 0.0313
_refine_ls_R_factor_gt 0.0205
_refine_ls_shift/su_max 0.001
_refine_ls_shift/su_mean 0.000
_refine_ls_structure_factor_coef Fsqd
_refine_ls_weighting_details
; 
 w=1/[\s^2^(Fo^2^)+(0.0208P)^2^+3.5532P] 
 where P=(Fo^2^+2Fc^2^)/3 
;
_refine_ls_weighting_scheme calc
_refine_ls_wR_factor_gt 0.0423
_refine_ls_wR_factor_ref 0.0457
_reflns_Friedel_coverage 0.000
_reflns_number_gt 5086
_reflns_number_total 6278
_reflns_threshold_expression 'I > 2\s(I)'
_cod_data_source_file ja510831n_si_003.cif
_cod_data_source_block mrm76
_cod_depositor_comments
;
The following automatic conversions were performed:

'_exptl_crystal_density_meas' value 'not_measured' was changed to '?'
- the value is perceived as not measured.

Automatic conversion script
Id: cif_fix_values 3008 2015-01-20 13:52:24Z robertas 

 Adding full bibliography for 4123164--4123176.cif.
;
_cod_database_code 4123173
_shelx_space_group_comment
; 
The symmetry employed for this shelxl refinement is uniquely defined 
by the following loop, which should always be used as a source of 
symmetry information in preference to the above space-group names. 
They are only intended as comments. 
;
_shelx_estimated_absorpt_t_min 0.563
_shelx_estimated_absorpt_t_max 0.828
_shelxl_version_number 2013-2

loop_
_space_group_symop_operation_xyz
'x, y, z'
'-x+1/2, -y, z+1/2'
'-x, y+1/2, -z+1/2'
'x+1/2, -y+1/2, -z'
'-x, -y, -z'
'x-1/2, y, -z-1/2'
'x, -y-1/2, z-1/2'
'-x-1/2, y-1/2, z'

loop_
_atom_site_label
_atom_site_type_symbol
_atom_site_fract_x
_atom_site_fract_y
_atom_site_fract_z
_atom_site_U_iso_or_equiv
_atom_site_adp_type
_atom_site_occupancy
_atom_site_site_symmetry_order
_atom_site_calc_flag
_atom_site_refinement_flags_posn
_atom_site_refinement_flags_adp
Tm1 Tm 0.07304(2) 0.27042(2) 0.12402(2) 0.01738(3) Uani 1 1 d . .
Si1 Si 0.21915(9) 0.39906(3) 0.02704(2) 0.02677(14) Uani 1 1 d . .
Si2 Si -0.22785(9) 0.41157(3) 0.14938(2) 0.02643(15) Uani 1 1 d . .
Si3 Si 0.23702(9) 0.11850(3) 0.17950(2) 0.02891(15) Uani 1 1 d . .
C1 C 0.1325(3) 0.27195(11) 0.03161(8) 0.0261(5) Uani 1 1 d . .
H1A H 0.0423 0.2743 0.0109 0.031 Uiso 1 1 calc R U
C2 C 0.2001(3) 0.21901(11) 0.04914(8) 0.0294(6) Uani 1 1 d . .
H2A H 0.1625 0.1797 0.0430 0.035 Uiso 1 1 calc R U
C3 C 0.3336(3) 0.23461(12) 0.07736(8) 0.0293(6) Uani 1 1 d . .
H3A H 0.4037 0.2075 0.0931 0.035 Uiso 1 1 calc R U
C4 C 0.3459(3) 0.29677(12) 0.07844(8) 0.0257(5) Uani 1 1 d . .
H4A H 0.4248 0.3190 0.0954 0.031 Uiso 1 1 calc R U
C5 C 0.2199(3) 0.32145(10) 0.04974(7) 0.0234(5) Uani 1 1 d . .
C6 C 0.4060(4) 0.40900(14) -0.00961(10) 0.0444(7) Uani 1 1 d . .
H6A H 0.5026 0.3979 0.0086 0.067 Uiso 1 1 calc R U
H6B H 0.4148 0.4508 -0.0193 0.067 Uiso 1 1 calc R U
H6C H 0.3986 0.3834 -0.0373 0.067 Uiso 1 1 calc R U
C7 C 0.0378(4) 0.41126(13) -0.01102(9) 0.0391(7) Uani 1 1 d . .
H7A H -0.0613 0.4109 0.0081 0.059 Uiso 1 1 calc R U
H7B H 0.0317 0.3794 -0.0344 0.059 Uiso 1 1 calc R U
H7C H 0.0478 0.4499 -0.0268 0.059 Uiso 1 1 calc R U
C8 C 0.2309(4) 0.45506(13) 0.07497(10) 0.0414(7) Uani 1 1 d . .
H8A H 0.1311 0.4532 0.0937 0.062 Uiso 1 1 calc R U
H8B H 0.2423 0.4951 0.0616 0.062 Uiso 1 1 calc R U
H8C H 0.3253 0.4463 0.0948 0.062 Uiso 1 1 calc R U
C9 C -0.2346(3) 0.28091(11) 0.15651(8) 0.0250(5) Uani 1 1 d . .
H9A H -0.2534 0.2805 0.1892 0.030 Uiso 1 1 calc R U
C10 C -0.2300(3) 0.23035(12) 0.12774(9) 0.0302(5) Uani 1 1 d . .
H10A H -0.2412 0.1901 0.1376 0.036 Uiso 1 1 calc R U
C11 C -0.2057(3) 0.25004(12) 0.08144(9) 0.0298(6) Uani 1 1 d . .
H11A H -0.1997 0.2254 0.0545 0.036 Uiso 1 1 calc R U
C12 C -0.1919(3) 0.31215(11) 0.08230(8) 0.0259(5) Uani 1 1 d . .
H12A H -0.1751 0.3369 0.0558 0.031 Uiso 1 1 calc R U
C13 C -0.2071(3) 0.33274(10) 0.12938(8) 0.0232(5) Uani 1 1 d . .
C14 C -0.4193(4) 0.41771(14) 0.18428(11) 0.0476(8) Uani 1 1 d . .
H14A H -0.5129 0.4074 0.1646 0.071 Uiso 1 1 calc R U
H14B H -0.4314 0.4587 0.1957 0.071 Uiso 1 1 calc R U
H14C H -0.4141 0.3902 0.2108 0.071 Uiso 1 1 calc R U
C15 C -0.0566(4) 0.43622(13) 0.18785(10) 0.0454(8) Uani 1 1 d . .
H15A H 0.0476 0.4280 0.1724 0.068 Uiso 1 1 calc R U
H15B H -0.0614 0.4144 0.2175 0.068 Uiso 1 1 calc R U
H15C H -0.0661 0.4791 0.1939 0.068 Uiso 1 1 calc R U
C16 C -0.2442(3) 0.46240(12) 0.09791(9) 0.0353(6) Uani 1 1 d . .
H16A H -0.1437 0.4602 0.0795 0.053 Uiso 1 1 calc R U
H16B H -0.2605 0.5035 0.1087 0.053 Uiso 1 1 calc R U
H16C H -0.3369 0.4503 0.0785 0.053 Uiso 1 1 calc R U
C17 C 0.3162(3) 0.24828(11) 0.18419(9) 0.0269(6) Uani 1 1 d . .
H17A H 0.4245 0.2453 0.1727 0.032 Uiso 1 1 calc R U
C18 C 0.2413(3) 0.30105(12) 0.19930(8) 0.0287(5) Uani 1 1 d . .
H18A H 0.2880 0.3398 0.1986 0.034 Uiso 1 1 calc R U
C19 C 0.0843(3) 0.28636(12) 0.21575(8) 0.0273(5) Uani 1 1 d . .
H19A H 0.0073 0.3133 0.2288 0.033 Uiso 1 1 calc R U
C20 C 0.0625(3) 0.22494(11) 0.20948(8) 0.0251(5) Uani 1 1 d . .
H20A H -0.0327 0.2032 0.2177 0.030 Uiso 1 1 calc R U
C21 C 0.2056(3) 0.20001(11) 0.18875(8) 0.0239(5) Uani 1 1 d . .
C22 C 0.4351(4) 0.10280(14) 0.15022(12) 0.0516(9) Uani 1 1 d . .
H22B H 0.4293 0.1155 0.1175 0.077 Uiso 1 1 calc R U
H22C H 0.4580 0.0599 0.1516 0.077 Uiso 1 1 calc R U
H22D H 0.5224 0.1247 0.1661 0.077 Uiso 1 1 calc R U
C23 C 0.2355(4) 0.07973(13) 0.23729(9) 0.0421(7) Uani 1 1 d . .
H23C H 0.3243 0.0952 0.2567 0.063 Uiso 1 1 calc R U
H23D H 0.2503 0.0368 0.2326 0.063 Uiso 1 1 calc R U
H23A H 0.1310 0.0869 0.2529 0.063 Uiso 1 1 calc R U
C24 C 0.0647(4) 0.08786(14) 0.14423(11) 0.0491(8) Uani 1 1 d . .
H24D H 0.0664 0.1057 0.1130 0.074 Uiso 1 1 calc R U
H24A H -0.0389 0.0974 0.1596 0.074 Uiso 1 1 calc R U
H24B H 0.0762 0.0445 0.1416 0.074 Uiso 1 1 calc R U

loop_
_atom_site_aniso_label
_atom_site_aniso_U_11
_atom_site_aniso_U_22
_atom_site_aniso_U_33
_atom_site_aniso_U_23
_atom_site_aniso_U_13
_atom_site_aniso_U_12
Tm1 0.01617(5) 0.02211(6) 0.01386(5) -0.00037(4) -0.00012(4) -0.00126(4)
Si1 0.0338(4) 0.0255(3) 0.0211(3) 0.0019(3) 0.0035(3) 0.0001(3)
Si2 0.0317(4) 0.0258(3) 0.0218(3) 0.0020(3) 0.0049(3) 0.0033(3)
Si3 0.0335(4) 0.0273(4) 0.0259(3) 0.0075(3) 0.0025(3) 0.0051(3)
C1 0.0292(13) 0.0343(14) 0.0150(11) -0.0022(10) 0.0037(9) 0.0001(11)
C2 0.0418(15) 0.0237(13) 0.0229(12) -0.0028(9) 0.0128(11) 0.0001(11)
C3 0.0261(13) 0.0363(15) 0.0254(13) 0.0079(11) 0.0095(10) 0.0100(11)
C4 0.0210(12) 0.0364(15) 0.0198(11) 0.0049(10) 0.0037(9) -0.0041(10)
C5 0.0278(12) 0.0268(12) 0.0155(10) 0.0028(9) 0.0035(9) -0.0009(10)
C6 0.0521(19) 0.0385(17) 0.0427(16) 0.0089(13) 0.0200(14) -0.0032(14)
C7 0.0518(18) 0.0352(16) 0.0302(14) 0.0074(12) -0.0071(13) 0.0011(13)
C8 0.0413(16) 0.0409(16) 0.0420(16) -0.0120(13) 0.0004(13) 0.0019(13)
C9 0.0168(11) 0.0334(14) 0.0249(12) -0.0019(10) 0.0049(9) -0.0003(9)
C10 0.0182(11) 0.0300(13) 0.0425(15) -0.0014(12) -0.0012(11) -0.0036(10)
C11 0.0188(13) 0.0418(15) 0.0288(14) -0.0129(10) -0.0057(11) 0.0005(10)
C12 0.0207(12) 0.0357(14) 0.0212(11) -0.0018(10) -0.0037(9) 0.0038(10)
C13 0.0194(11) 0.0290(12) 0.0211(11) -0.0023(9) -0.0020(9) 0.0023(9)
C14 0.060(2) 0.0359(16) 0.0465(17) 0.0055(14) 0.0275(15) 0.0101(15)
C15 0.067(2) 0.0292(15) 0.0400(16) -0.0022(12) -0.0154(15) -0.0030(14)
C16 0.0374(16) 0.0375(15) 0.0310(14) 0.0103(11) 0.0040(12) 0.0051(12)
C17 0.0208(13) 0.0390(15) 0.0208(12) 0.0052(10) -0.0075(10) -0.0032(10)
C18 0.0330(14) 0.0310(14) 0.0220(12) -0.0027(10) -0.0093(10) -0.0058(11)
C19 0.0332(14) 0.0336(13) 0.0151(11) -0.0032(9) -0.0017(10) 0.0031(11)
C20 0.0277(13) 0.0317(14) 0.0158(10) 0.0039(9) 0.0026(9) -0.0027(10)
C21 0.0257(12) 0.0289(13) 0.0172(11) 0.0039(9) -0.0029(9) 0.0015(10)
C22 0.058(2) 0.0383(18) 0.058(2) 0.0176(15) 0.0250(17) 0.0171(15)
C23 0.0372(16) 0.0478(17) 0.0412(16) 0.0204(13) 0.0036(13) 0.0018(13)
C24 0.065(2) 0.0349(17) 0.0473(18) -0.0026(14) -0.0151(16) -0.0008(15)

loop_
_atom_type_symbol
_atom_type_description
_atom_type_scat_dispersion_real
_atom_type_scat_dispersion_imag
_atom_type_scat_source
C C 0.0033 0.0016 'International Tables Vol C Tables 4.2.6.8 and 6.1.1.4'
H H 0.0000 0.0000 'International Tables Vol C Tables 4.2.6.8 and 6.1.1.4'
Si Si 0.0817 0.0704 'International Tables Vol C Tables 4.2.6.8 and 6.1.1.4'
Tm Tm -0.3139 5.2483 'International Tables Vol C Tables 4.2.6.8 and 6.1.1.4'

loop_
_geom_angle_atom_site_label_1
_geom_angle_atom_site_label_2
_geom_angle_atom_site_label_3
_geom_angle
Cnt1 Tm1 Cnt2 120.6
Cnt1 Tm1 Cnt3 120.6
Cnt2 Tm1 Cnt3 118.9
C11 Tm1 C10 31.06(8)
C11 Tm1 C3 114.50(8)
C10 Tm1 C3 132.57(8)
C11 Tm1 C2 83.72(8)
C10 Tm1 C2 104.75(8)
C3 Tm1 C2 30.79(8)
C11 Tm1 C12 30.67(8)
C10 Tm1 C12 50.78(8)
C3 Tm1 C12 122.77(8)
C2 Tm1 C12 96.34(8)
C11 Tm1 C18 150.99(8)
C10 Tm1 C18 122.98(8)
C3 Tm1 C18 93.97(8)
C2 Tm1 C18 124.53(8)
C12 Tm1 C18 134.63(8)
C11 Tm1 C20 109.45(8)
C10 Tm1 C20 78.56(8)
C3 Tm1 C20 112.10(7)
C2 Tm1 C20 126.39(7)
C12 Tm1 C20 121.67(7)
C18 Tm1 C20 50.63(8)
C11 Tm1 C19 120.86(8)
C10 Tm1 C19 92.21(8)
C3 Tm1 C19 120.88(8)
C2 Tm1 C19 147.88(8)
C12 Tm1 C19 115.33(7)
C18 Tm1 C19 30.83(7)
C20 Tm1 C19 30.57(8)
C11 Tm1 C4 122.83(8)
C10 Tm1 C4 152.44(8)
C3 Tm1 C4 30.54(8)
C2 Tm1 C4 50.74(8)
C12 Tm1 C4 112.97(7)
C18 Tm1 C4 84.49(8)
C20 Tm1 C4 124.49(7)
C19 Tm1 C4 115.31(8)
C11 Tm1 C21 125.03(8)
C10 Tm1 C21 98.87(8)
C3 Tm1 C21 80.95(7)
C2 Tm1 C21 98.38(8)
C12 Tm1 C21 148.95(8)
C18 Tm1 C21 51.32(8)
C20 Tm1 C21 31.16(7)
C19 Tm1 C21 51.43(8)
C4 Tm1 C21 97.47(7)
C11 Tm1 C17 155.76(8)
C10 Tm1 C17 127.58(8)
C3 Tm1 C17 70.62(8)
C2 Tm1 C17 98.50(8)
C12 Tm1 C17 164.72(8)
C18 Tm1 C17 30.45(8)
C20 Tm1 C17 50.22(7)
C19 Tm1 C17 50.39(8)
C4 Tm1 C17 74.39(8)
C21 Tm1 C17 30.74(7)
C11 Tm1 C13 51.34(7)
C10 Tm1 C13 51.10(8)
C3 Tm1 C13 151.08(7)
C2 Tm1 C13 127.40(8)
C12 Tm1 C13 31.07(7)
C18 Tm1 C13 105.28(7)
C20 Tm1 C13 96.81(7)
C19 Tm1 C13 84.46(7)
C4 Tm1 C13 129.15(7)
C21 Tm1 C13 127.94(7)
C17 Tm1 C13 133.91(7)
C5 Si1 C8 111.86(12)
C5 Si1 C7 110.18(12)
C8 Si1 C7 111.94(13)
C5 Si1 C6 107.78(12)
C8 Si1 C6 106.95(14)
C7 Si1 C6 107.90(13)
C13 Si2 C14 108.13(13)
C13 Si2 C16 109.97(12)
C14 Si2 C16 108.53(13)
C13 Si2 C15 113.11(12)
C14 Si2 C15 107.12(15)
C16 Si2 C15 109.84(13)
C22 Si3 C21 111.71(13)
C22 Si3 C24 110.30(16)
C21 Si3 C24 109.42(13)
C22 Si3 C23 108.49(14)
C21 Si3 C23 109.17(12)
C24 Si3 C23 107.66(14)
C2 C1 C5 109.3(2)
C2 C1 Tm1 73.06(13)
C5 C1 Tm1 75.01(13)
C1 C2 C3 107.7(2)
C1 C2 Tm1 76.50(13)
C3 C2 Tm1 74.46(13)
C4 C3 C2 108.5(2)
C4 C3 Tm1 75.21(14)
C2 C3 Tm1 74.75(14)
C3 C4 C5 108.7(2)
C3 C4 Tm1 74.25(13)
C5 C4 Tm1 76.13(13)
C1 C5 C4 105.8(2)
C1 C5 Si1 127.01(18)
C4 C5 Si1 124.43(18)
C1 C5 Tm1 74.47(13)
C4 C5 Tm1 72.88(12)
Si1 C5 Tm1 132.18(11)
C10 C9 C13 109.6(2)
C10 C9 Tm1 72.62(13)
C13 C9 Tm1 74.50(13)
C9 C10 C11 107.7(2)
C9 C10 Tm1 76.99(14)
C11 C10 Tm1 73.94(14)
C12 C11 C10 107.8(2)
C12 C11 Tm1 75.44(14)
C10 C11 Tm1 75.00(14)
C11 C12 C13 109.3(2)
C11 C12 Tm1 73.90(14)
C13 C12 Tm1 76.10(13)
C9 C13 C12 105.5(2)
C9 C13 Si2 126.42(17)
C12 C13 Si2 127.07(18)
C9 C13 Tm1 75.06(13)
C12 C13 Tm1 72.83(13)
Si2 C13 Tm1 125.92(11)
C18 C17 C21 109.6(2)
C18 C17 Tm1 73.54(13)
C21 C17 Tm1 74.01(13)
C17 C18 C19 107.9(2)
C17 C18 Tm1 76.02(13)
C19 C18 Tm1 74.71(13)
C20 C19 C18 107.7(2)
C20 C19 Tm1 74.69(13)
C18 C19 Tm1 74.46(13)
C19 C20 C21 109.4(2)
C19 C20 Tm1 74.74(13)
C21 C20 Tm1 74.92(12)
C17 C21 C20 105.4(2)
C17 C21 Si3 130.25(19)
C20 C21 Si3 123.77(18)
C17 C21 Tm1 75.25(13)
C20 C21 Tm1 73.92(13)
Si3 C21 Tm1 122.50(11)

loop_
_geom_bond_atom_site_label_1
_geom_bond_atom_site_label_2
_geom_bond_distance
Cnt1 Tm1 2.384
Cnt2 Tm1 2.378
Cnt3 Tm1 2.376
Tm1 C11 2.631(2)
Tm1 C10 2.645(2)
Tm1 C3 2.646(2)
Tm1 C2 2.649(2)
Tm1 C12 2.650(2)
Tm1 C18 2.651(2)
Tm1 C20 2.654(2)
Tm1 C19 2.655(2)
Tm1 C4 2.658(2)
Tm1 C21 2.667(2)
Tm1 C17 2.683(2)
Tm1 C13 2.693(2)
Si1 C5 1.857(2)
Si1 C8 1.863(3)
Si1 C7 1.864(3)
Si1 C6 1.871(3)
Si2 C13 1.865(2)
Si2 C14 1.867(3)
Si2 C16 1.868(3)
Si2 C15 1.869(3)
Si3 C22 1.862(3)
Si3 C21 1.864(3)
Si3 C24 1.868(3)
Si3 C23 1.870(3)
C1 C2 1.403(3)
C1 C5 1.419(3)
C2 C3 1.405(4)
C3 C4 1.397(4)
C4 C5 1.432(3)
C9 C10 1.402(3)
C9 C13 1.416(3)
C10 C11 1.412(4)
C11 C12 1.397(4)
C12 C13 1.431(3)
C17 C18 1.401(4)
C17 C21 1.418(3)
C18 C19 1.410(3)
C19 C20 1.400(3)
C20 C21 1.429(3)
